data_7049305
loop_
_publ_author_name
'Miao, Hao'
'Li, Miao'
'Li, Hong-Qing'
'Shen, Fu-Xing'
'Zhang, Yi-Quan'
'Wang, Xin-Yi'

_publ_section_title
;
 Syntheses and magnetic properties of a bis-tridentate nitronyl nitroxide
 radical and its metal complexes.
;
_journal_issue 15
_journal_name_full 'Dalton transactions (Cambridge, England : 2003)'
_journal_page_first 4774
_journal_page_last 4778
_journal_paper_doi 10.1039/c9dt00207c
_journal_volume 48
_journal_year 2019
_chemical_formula_sum 'C31 H19 F24 Mn2 N4 O10'
_chemical_formula_weight 1173.38
_space_group_crystal_system triclinic
_space_group_IT_number 2
_space_group_name_Hall '-P 1'
_space_group_name_H-M_alt 'P -1'
_symmetry_space_group_name_Hall '-P 1'
_symmetry_space_group_name_H-M 'P -1'
_atom_sites_solution_hydrogens geom
_audit_creation_method SHELXL-2018/3
_audit_update_record
;
2019-02-28 deposited with the CCDC.    2019-03-11 downloaded from the CCDC.
;
_cell_angle_alpha 87.736(6)
_cell_angle_beta 77.249(6)
_cell_angle_gamma 80.846(5)
_cell_formula_units_Z 2
_cell_length_a 12.207(5)
_cell_length_b 12.761(5)
_cell_length_c 14.489(5)
_cell_measurement_reflns_used 5064
_cell_measurement_temperature 296(2)
_cell_measurement_theta_max 27.28
_cell_measurement_theta_min 2.39
_cell_volume 2173.3(14)
_computing_cell_refinement 'Bruker SAINT'
_computing_data_collection 'Bruker APEX2'
_computing_data_reduction 'Bruker SAINT'
_computing_molecular_graphics 'Bruker SHELXTL'
_computing_publication_material 'Bruker SHELXTL'
_computing_structure_refinement 'SHELXL-2018/3 (Sheldrick, 2018)'
_computing_structure_solution 'SHELXT 2014/4 (Sheldrick, 2014)'
_diffrn_ambient_temperature 296(2)
_diffrn_measured_fraction_theta_full 0.961
_diffrn_measured_fraction_theta_max 0.961
_diffrn_measurement_device_type 'BRUKER SMART APEXII CCD'
_diffrn_radiation_type MoK\a
_diffrn_radiation_wavelength 0.71073
_diffrn_reflns_av_R_equivalents 0.0691
_diffrn_reflns_av_unetI/netI 0.1002
_diffrn_reflns_Laue_measured_fraction_full 0.961
_diffrn_reflns_Laue_measured_fraction_max 0.961
_diffrn_reflns_limit_h_max 14
_diffrn_reflns_limit_h_min -14
_diffrn_reflns_limit_k_max 15
_diffrn_reflns_limit_k_min -15
_diffrn_reflns_limit_l_max 17
_diffrn_reflns_limit_l_min -15
_diffrn_reflns_number 14313
_diffrn_reflns_point_group_measured_fraction_full 0.961
_diffrn_reflns_point_group_measured_fraction_max 0.961
_diffrn_reflns_theta_full 25.000
_diffrn_reflns_theta_max 25.000
_diffrn_reflns_theta_min 1.441
_exptl_absorpt_coefficient_mu 0.741
_exptl_crystal_colour red
_exptl_crystal_density_diffrn 1.793
_exptl_crystal_description block
_exptl_crystal_F_000 1158
_exptl_crystal_size_max 0.330
_exptl_crystal_size_mid 0.200
_exptl_crystal_size_min 0.150
_refine_diff_density_max 1.082
_refine_diff_density_min -1.161
_refine_diff_density_rms 0.127
_refine_ls_extinction_method none
_refine_ls_goodness_of_fit_ref 1.075
_refine_ls_hydrogen_treatment constr
_refine_ls_matrix_type full
_refine_ls_number_parameters 779
_refine_ls_number_reflns 7358
_refine_ls_number_restraints 2160
_refine_ls_restrained_S_all 1.061
_refine_ls_R_factor_all 0.1076
_refine_ls_R_factor_gt 0.0733
_refine_ls_shift/su_max 0.001
_refine_ls_shift/su_mean 0.000
_refine_ls_structure_factor_coef Fsqd
_refine_ls_weighting_details 'w=1/[\s^2^(Fo^2^)+(0.0800P)^2^+5.0000P] where P=(Fo^2^+2Fc^2^)/3'
_refine_ls_weighting_scheme calc
_refine_ls_wR_factor_gt 0.1762
_refine_ls_wR_factor_ref 0.2035
_reflns_Friedel_coverage 0.000
_reflns_number_gt 5094
_reflns_number_total 7358
_reflns_threshold_expression 'I > 2\s(I)'
_cod_data_source_file c9dt00207c2.cif
_cod_data_source_block 2
_cod_depositor_comments 'Adding full bibliography for 7049303--7049306.cif.'
_cod_database_code 7049305
_shelx_shelxl_version_number 2018/3
_shelx_space_group_comment
;
The symmetry employed for this shelxl refinement is uniquely defined
by the following loop, which should always be used as a source of
symmetry information in preference to the above space-group names.
They are only intended as comments.
;
_shelx_estimated_absorpt_t_min 0.792
_shelx_estimated_absorpt_t_max 0.897

loop_
_space_group_symop_operation_xyz
'x, y, z'
'-x, -y, -z'

loop_
_atom_site_label
_atom_site_type_symbol
_atom_site_fract_x
_atom_site_fract_y
_atom_site_fract_z
_atom_site_U_iso_or_equiv
_atom_site_adp_type
_atom_site_occupancy
_atom_site_site_symmetry_order
_atom_site_calc_flag
_atom_site_refinement_flags_posn
_atom_site_refinement_flags_adp
_atom_site_refinement_flags_occupancy
_atom_site_disorder_assembly
_atom_site_disorder_group
Mn1 Mn 0.64111(6) 0.71692(6) 0.60256(6) 0.0289(2) Uani 1 1 d . U . . .
Mn2 Mn 0.83146(6) 0.31304(6) 0.84305(5) 0.0276(2) Uani 1 1 d . U . . .
F1 F 1.0872(3) 0.6232(3) 0.4201(2) 0.0524(10) Uani 1 1 d . U . . .
F2 F 1.0442(3) 0.7381(3) 0.5330(3) 0.0467(9) Uani 1 1 d . U . . .
F3 F 1.0315(3) 0.5751(3) 0.5630(2) 0.0394(7) Uani 1 1 d . U . . .
F16 F 0.5587(3) 0.0858(3) 1.0900(3) 0.0554(10) Uani 1 1 d . U . . .
F17 F 0.5254(3) 0.0997(3) 0.9504(3) 0.0453(8) Uani 1 1 d . U . . .
F18 F 0.6822(3) 0.0124(3) 0.9723(3) 0.0483(9) Uani 1 1 d . U . . .
F19 F 1.2011(4) 0.1445(4) 0.9028(4) 0.0842(15) Uani 1 1 d . U . . .
F20 F 1.1518(5) -0.0085(3) 0.9054(4) 0.0872(16) Uani 1 1 d . U . . .
F21 F 1.0712(5) 0.1041(4) 1.0118(4) 0.0860(15) Uani 1 1 d . U . . .
F22 F 0.8637(4) 0.0725(4) 0.6048(3) 0.0740(14) Uani 1 1 d . U . . .
F23 F 1.0426(4) 0.0727(3) 0.5665(3) 0.0677(12) Uani 1 1 d . U . . .
F24 F 0.9778(4) -0.0509(3) 0.6550(3) 0.0558(10) Uani 1 1 d . U . . .
O1 O 0.6315(3) 0.7195(3) 0.7536(3) 0.0295(8) Uani 1 1 d . U . . .
O2 O 0.8221(3) 0.6958(3) 0.5721(3) 0.0339(8) Uani 1 1 d . U . . .
O3 O 0.6627(3) 0.6763(3) 0.4584(3) 0.0348(8) Uani 1 1 d . U . . .
O4 O 0.6016(4) 0.8836(3) 0.6113(3) 0.0469(9) Uani 1 1 d . U . . .
O5 O 0.4642(3) 0.7214(3) 0.6170(3) 0.0419(9) Uani 1 1 d . U . . .
O6 O 0.9138(3) 0.4463(3) 0.7957(2) 0.0274(7) Uani 1 1 d . U . . .
O7 O 0.8914(3) 0.2086(3) 0.7244(3) 0.0366(8) Uani 1 1 d . U . . .
O8 O 0.9726(3) 0.2286(3) 0.8912(3) 0.0381(9) Uani 1 1 d . U . . .
O9 O 0.7206(3) 0.2026(3) 0.8985(3) 0.0365(8) Uani 1 1 d . U . . .
O10 O 0.7320(3) 0.4067(3) 0.9616(3) 0.0336(8) Uani 1 1 d . U . . .
N1 N 0.6582(3) 0.5359(3) 0.6454(3) 0.0281(9) Uani 1 1 d . U . . .
N2 N 0.7158(3) 0.3925(3) 0.7419(3) 0.0267(8) Uani 1 1 d . U . . .
N3 N 0.7174(3) 0.6670(3) 0.7814(3) 0.0267(9) Uani 1 1 d . U . . .
N4 N 0.8513(3) 0.5385(3) 0.8009(3) 0.0248(8) Uani 1 1 d . U . . .
C1 C 0.6098(4) 0.4694(4) 0.6027(4) 0.0331(11) Uani 1 1 d . U . . .
H1A H 0.573975 0.495728 0.554329 0.040 Uiso 1 1 calc R U . . .
C2 C 0.6110(4) 0.3659(5) 0.6272(4) 0.0353(11) Uani 1 1 d . U . . .
H2A H 0.576040 0.321804 0.597209 0.042 Uiso 1 1 calc R U . . .
C3 C 0.6659(4) 0.3280(4) 0.6982(4) 0.0317(11) Uani 1 1 d . U . . .
H3A H 0.668641 0.257001 0.716089 0.038 Uiso 1 1 calc R U . . .
C4 C 0.7082(4) 0.4933(4) 0.7134(4) 0.0250(9) Uani 1 1 d . U . . .
C5 C 0.7593(4) 0.5652(4) 0.7629(3) 0.0239(9) Uani 1 1 d . U . . .
C6 C 0.7748(4) 0.7152(4) 0.8479(4) 0.0308(11) Uani 1 1 d . U . . .
C7 C 0.8846(4) 0.6318(4) 0.8423(4) 0.0265(10) Uani 1 1 d . U . . .
C8 C 0.7918(5) 0.8253(5) 0.8131(5) 0.0462(14) Uani 1 1 d . U . . .
H8A H 0.828292 0.857394 0.854453 0.069 Uiso 1 1 calc R U . . .
H8B H 0.838570 0.821468 0.750263 0.069 Uiso 1 1 calc R U . . .
H8C H 0.719389 0.867191 0.812216 0.069 Uiso 1 1 calc R U . . .
C9 C 0.6914(5) 0.7182(6) 0.9444(4) 0.0470(15) Uani 1 1 d . U . . .
H9A H 0.682159 0.647123 0.964917 0.070 Uiso 1 1 calc R U . . .
H9B H 0.720722 0.752064 0.989742 0.070 Uiso 1 1 calc R U . . .
H9C H 0.619224 0.757445 0.938786 0.070 Uiso 1 1 calc R U . . .
C10 C 0.9877(5) 0.6621(5) 0.7723(4) 0.0401(13) Uani 1 1 d . U . . .
H10A H 1.011828 0.721652 0.796226 0.060 Uiso 1 1 calc R U . . .
H10B H 1.048458 0.603008 0.764066 0.060 Uiso 1 1 calc R U . . .
H10C H 0.967939 0.680542 0.712573 0.060 Uiso 1 1 calc R U . . .
C11 C 0.9150(5) 0.5993(5) 0.9366(4) 0.0382(13) Uani 1 1 d . U . . .
H11A H 0.936372 0.658612 0.963425 0.057 Uiso 1 1 calc R U . . .
H11B H 0.850545 0.576998 0.978932 0.057 Uiso 1 1 calc R U . . .
H11C H 0.977452 0.541825 0.927067 0.057 Uiso 1 1 calc R U . . .
C12 C 0.7377(5) 0.6285(5) 0.3007(5) 0.0449(13) Uani 1 1 d . U . . .
F4 F 0.6410(12) 0.6603(14) 0.2860(15) 0.047(3) Uani 0.409(14) 1 d D U P A 1
F5 F 0.7609(14) 0.5238(8) 0.2915(9) 0.064(3) Uani 0.409(14) 1 d D U P A 1
F6 F 0.8164(10) 0.6631(14) 0.2290(9) 0.058(3) Uani 0.409(14) 1 d D U P A 1
F4A F 0.8253(6) 0.6041(10) 0.2360(6) 0.057(2) Uani 0.591(14) 1 d D U P A 2
F5A F 0.6926(10) 0.5299(7) 0.3167(6) 0.065(2) Uani 0.591(14) 1 d D U P A 2
F6A F 0.6538(10) 0.6872(9) 0.2715(11) 0.053(3) Uani 0.591(14) 1 d D U P A 2
C13 C 0.7538(4) 0.6599(4) 0.3963(4) 0.0334(11) Uani 1 1 d . U . . .
C14 C 0.8644(4) 0.6605(4) 0.4067(4) 0.0327(11) Uani 1 1 d . U . . .
H14A H 0.923506 0.652909 0.353395 0.039 Uiso 1 1 calc R U . . .
C15 C 0.8888(4) 0.6721(4) 0.4940(4) 0.0277(10) Uani 1 1 d . U . . .
C16 C 1.0142(4) 0.6543(4) 0.5013(4) 0.0311(11) Uani 1 1 d . U . . .
C18 C 0.3883(5) 0.7976(6) 0.6460(5) 0.0537(14) Uani 1 1 d D U . . .
C17 C 0.2692(9) 0.7646(14) 0.6784(11) 0.063(2) Uani 0.616(8) 1 d D U P B 1
F7 F 0.1852(7) 0.8400(8) 0.6801(8) 0.093(3) Uani 0.616(8) 1 d D U P B 1
F8 F 0.2562(8) 0.6998(9) 0.6050(7) 0.078(2) Uani 0.616(8) 1 d D U P B 1
F9 F 0.2536(6) 0.7036(7) 0.7508(6) 0.086(2) Uani 0.616(8) 1 d D U P B 1
C17A C 0.2667(13) 0.7824(18) 0.6458(14) 0.063(3) Uani 0.384(8) 1 d D U P B 2
F7A F 0.2554(14) 0.6847(10) 0.6476(12) 0.079(3) Uani 0.384(8) 1 d D U P B 2
F8A F 0.2023(11) 0.8215(12) 0.7348(9) 0.080(3) Uani 0.384(8) 1 d D U P B 2
F9A F 0.2244(11) 0.8327(11) 0.5823(10) 0.096(3) Uani 0.384(8) 1 d D U P B 2
C19 C 0.4008(6) 0.8999(6) 0.6643(6) 0.0628(15) Uani 1 1 d . U . . .
H19A H 0.336582 0.947105 0.691489 0.075 Uiso 1 1 calc R U . . .
C20 C 0.5046(6) 0.9347(6) 0.6438(6) 0.0594(15) Uani 1 1 d D U . . .
C21 C 0.5180(14) 1.0462(10) 0.6713(10) 0.071(3) Uani 0.580(11) 1 d D U P C 1
F10 F 0.5991(10) 1.0556(8) 0.7102(8) 0.089(3) Uani 0.580(11) 1 d D U P C 1
F11 F 0.4216(9) 1.0947(7) 0.7321(9) 0.097(3) Uani 0.580(11) 1 d D U P C 1
F12 F 0.5174(11) 1.1106(8) 0.5950(8) 0.094(3) Uani 0.580(11) 1 d D U P C 1
C21A C 0.4901(17) 1.0555(11) 0.6512(13) 0.070(3) Uani 0.420(11) 1 d D U P C 2
F10A F 0.3942(10) 1.1096(10) 0.6632(13) 0.098(3) Uani 0.420(11) 1 d D U P C 2
F11A F 0.5351(15) 1.0737(11) 0.7267(10) 0.091(3) Uani 0.420(11) 1 d D U P C 2
F12A F 0.5677(13) 1.0918(12) 0.5802(10) 0.091(3) Uani 0.420(11) 1 d D U P C 2
C22 C 0.9574(5) 0.0519(5) 0.6361(5) 0.0441(14) Uani 1 1 d . U . . .
C23 C 0.9525(5) 0.1199(4) 0.7243(4) 0.0338(11) Uani 1 1 d . U . . .
C24 C 1.0177(5) 0.0802(5) 0.7865(5) 0.0412(12) Uani 1 1 d . U . . .
H24A H 1.058046 0.011844 0.777719 0.049 Uiso 1 1 calc R U . . .
C25 C 1.0257(5) 0.1397(5) 0.8635(5) 0.0417(12) Uani 1 1 d . U . . .
C26 C 1.1129(6) 0.0926(5) 0.9206(5) 0.0523(15) Uani 1 1 d . U . . .
C27 C 0.6063(5) 0.0979(4) 0.9998(4) 0.0350(12) Uani 1 1 d . U . . .
C28 C 0.6592(4) 0.1995(4) 0.9785(4) 0.0323(11) Uani 1 1 d . U . . .
C29 C 0.6299(5) 0.2780(4) 1.0489(4) 0.0361(11) Uani 1 1 d . U . . .
H29A H 0.585775 0.263804 1.107689 0.043 Uiso 1 1 calc R U . . .
C30 C 0.6653(4) 0.3759(5) 1.0323(4) 0.0346(11) Uani 1 1 d D U . . .
C31 C 0.6136(8) 0.4662(7) 1.1051(6) 0.0464(18) Uani 0.735(16) 1 d D U P D 1
F13 F 0.5394(6) 0.5387(6) 1.0759(6) 0.066(2) Uani 0.735(16) 1 d D U P D 1
F14 F 0.6979(7) 0.5120(7) 1.1209(7) 0.058(2) Uani 0.735(16) 1 d D U P D 1
F15 F 0.5580(8) 0.4320(6) 1.1885(5) 0.061(2) Uani 0.735(16) 1 d D U P D 1
C31A C 0.6207(18) 0.4513(15) 1.1168(12) 0.044(3) Uani 0.265(16) 1 d D U P D 2
F13A F 0.5166(14) 0.4968(19) 1.1112(15) 0.067(4) Uani 0.265(16) 1 d D U P D 2
F14A F 0.675(2) 0.5320(16) 1.119(2) 0.053(4) Uani 0.265(16) 1 d D U P D 2
F15A F 0.6118(19) 0.4024(14) 1.2000(10) 0.049(3) Uani 0.265(16) 1 d D U P D 2

loop_
_atom_site_aniso_label
_atom_site_aniso_U_11
_atom_site_aniso_U_22
_atom_site_aniso_U_33
_atom_site_aniso_U_23
_atom_site_aniso_U_13
_atom_site_aniso_U_12
Mn1 0.0193(4) 0.0407(5) 0.0261(5) -0.0067(3) -0.0033(3) -0.0040(3)
Mn2 0.0284(4) 0.0292(4) 0.0239(4) -0.0104(3) -0.0016(3) -0.0038(3)
F1 0.0221(16) 0.098(3) 0.0318(19) -0.0020(18) 0.0016(13) -0.0031(16)
F2 0.0373(18) 0.049(2) 0.062(2) 0.0038(17) -0.0187(15) -0.0215(15)
F3 0.0368(17) 0.0424(18) 0.0396(19) -0.0010(14) -0.0133(14) -0.0013(13)
F16 0.081(3) 0.044(2) 0.044(2) -0.0042(16) -0.0037(18) -0.0314(18)
F17 0.0397(18) 0.0412(18) 0.062(2) -0.0036(16) -0.0194(16) -0.0163(14)
F18 0.0429(19) 0.0297(17) 0.072(3) -0.0048(16) -0.0139(17) -0.0029(14)
F19 0.070(3) 0.082(3) 0.120(4) -0.009(3) -0.060(3) -0.012(2)
F20 0.111(4) 0.052(3) 0.119(4) -0.023(2) -0.085(3) 0.016(2)
F21 0.100(4) 0.095(3) 0.070(3) -0.007(3) -0.054(3) 0.015(3)
F22 0.073(3) 0.079(3) 0.079(3) -0.047(2) -0.045(2) 0.014(2)
F23 0.095(3) 0.065(3) 0.037(2) -0.0200(19) 0.005(2) -0.018(2)
F24 0.085(3) 0.0352(19) 0.050(2) -0.0156(16) -0.0190(19) -0.0077(17)
O1 0.0220(16) 0.0361(18) 0.0293(18) -0.0083(14) -0.0062(13) 0.0011(13)
O2 0.0208(16) 0.052(2) 0.0287(19) -0.0052(16) -0.0034(13) -0.0066(14)
O3 0.0266(17) 0.050(2) 0.0285(18) -0.0058(15) -0.0070(14) -0.0043(14)
O4 0.052(2) 0.042(2) 0.050(2) -0.0025(17) -0.0110(17) -0.0154(16)
O5 0.0242(17) 0.051(2) 0.051(2) -0.0107(17) -0.0089(15) -0.0019(15)
O6 0.0203(15) 0.0331(17) 0.0285(17) -0.0071(14) -0.0057(13) -0.0012(13)
O7 0.0392(18) 0.0364(19) 0.0329(19) -0.0141(15) -0.0093(15) 0.0036(15)
O8 0.0426(19) 0.0364(19) 0.038(2) -0.0138(16) -0.0161(16) -0.0019(15)
O9 0.0376(18) 0.0370(18) 0.0350(19) -0.0135(15) -0.0017(15) -0.0113(14)
O10 0.0380(18) 0.0340(17) 0.0277(18) -0.0125(14) 0.0030(14) -0.0129(14)
N1 0.0226(18) 0.037(2) 0.0255(19) -0.0099(16) -0.0044(15) -0.0057(15)
N2 0.0190(17) 0.0346(19) 0.0262(19) -0.0108(16) -0.0013(14) -0.0056(14)
N3 0.0240(18) 0.0318(19) 0.0239(19) -0.0076(16) -0.0026(15) -0.0049(15)
N4 0.0210(17) 0.0301(19) 0.0230(19) -0.0065(15) -0.0041(14) -0.0026(14)
C1 0.025(2) 0.044(3) 0.034(3) -0.009(2) -0.0112(19) -0.0065(19)
C2 0.031(2) 0.042(3) 0.037(3) -0.016(2) -0.009(2) -0.009(2)
C3 0.025(2) 0.037(3) 0.034(3) -0.012(2) -0.0039(19) -0.0087(19)
C4 0.0177(18) 0.033(2) 0.024(2) -0.0099(17) -0.0018(16) -0.0053(16)
C5 0.0203(19) 0.031(2) 0.021(2) -0.0057(17) -0.0014(16) -0.0067(16)
C6 0.029(2) 0.038(2) 0.029(2) -0.013(2) -0.0094(19) -0.0071(19)
C7 0.024(2) 0.034(2) 0.024(2) -0.0047(19) -0.0070(17) -0.0080(18)
C8 0.051(3) 0.036(3) 0.060(4) -0.007(3) -0.024(3) -0.013(2)
C9 0.034(3) 0.069(4) 0.035(3) -0.024(3) -0.005(2) 0.002(3)
C10 0.033(3) 0.047(3) 0.041(3) -0.007(3) -0.001(2) -0.016(2)
C11 0.042(3) 0.042(3) 0.035(3) -0.007(2) -0.015(2) -0.008(2)
C12 0.037(3) 0.059(3) 0.036(3) -0.013(3) -0.010(2) 0.003(2)
F4 0.033(4) 0.074(6) 0.035(6) -0.017(5) -0.010(4) -0.004(4)
F5 0.077(6) 0.054(5) 0.058(6) -0.024(4) -0.027(5) 0.016(5)
F6 0.054(5) 0.088(6) 0.034(4) -0.005(5) -0.008(4) -0.019(5)
F4A 0.039(3) 0.090(5) 0.036(4) -0.027(4) -0.005(3) 0.009(4)
F5A 0.085(5) 0.066(4) 0.052(4) -0.013(3) -0.015(4) -0.028(4)
F6A 0.056(5) 0.064(5) 0.038(5) -0.005(4) -0.023(4) 0.013(4)
C13 0.030(2) 0.039(2) 0.030(2) -0.005(2) -0.0063(19) -0.0002(19)
C14 0.025(2) 0.041(2) 0.029(2) -0.006(2) -0.0005(18) -0.0033(18)
C15 0.021(2) 0.034(2) 0.027(2) 0.0011(19) -0.0028(18) -0.0056(17)
C16 0.023(2) 0.041(3) 0.027(3) 0.005(2) -0.0005(19) -0.0087(19)
C18 0.037(3) 0.060(3) 0.061(3) -0.010(3) -0.010(2) 0.002(2)
C17 0.040(4) 0.073(4) 0.073(5) -0.008(4) -0.009(4) -0.001(4)
F7 0.041(4) 0.105(5) 0.120(6) -0.007(5) -0.007(4) 0.014(3)
F8 0.046(4) 0.119(5) 0.080(5) -0.008(4) -0.028(4) -0.025(4)
F9 0.045(4) 0.120(5) 0.095(5) 0.009(4) -0.004(3) -0.033(3)
C17A 0.038(4) 0.072(5) 0.073(5) -0.004(5) -0.006(4) 0.001(4)
F7A 0.049(5) 0.092(6) 0.094(7) 0.008(6) -0.002(6) -0.023(5)
F8A 0.047(5) 0.103(6) 0.082(6) -0.007(6) 0.008(5) -0.021(5)
F9A 0.059(5) 0.120(6) 0.115(6) 0.012(6) -0.029(5) -0.019(5)
C19 0.054(3) 0.055(3) 0.072(3) -0.009(3) -0.004(3) 0.002(2)
C20 0.066(3) 0.044(3) 0.064(3) -0.010(3) -0.007(3) -0.003(2)
C21 0.079(5) 0.053(4) 0.078(5) -0.010(4) -0.012(4) -0.009(4)
F10 0.101(6) 0.063(4) 0.105(5) -0.036(4) -0.011(5) -0.020(4)
F11 0.118(6) 0.051(4) 0.103(6) -0.027(4) 0.015(5) -0.002(4)
F12 0.121(6) 0.044(4) 0.103(5) 0.009(4) 0.002(5) -0.010(5)
C21A 0.077(5) 0.053(4) 0.077(5) -0.006(4) -0.009(4) -0.006(4)
F10A 0.116(6) 0.054(5) 0.114(7) -0.007(5) -0.016(6) 0.009(5)
F11A 0.112(7) 0.062(5) 0.090(6) -0.023(5) -0.003(6) -0.009(6)
F12A 0.109(7) 0.047(5) 0.105(6) -0.006(5) 0.007(6) -0.012(5)
C22 0.050(3) 0.038(3) 0.043(3) -0.023(2) -0.011(2) 0.002(2)
C23 0.039(2) 0.030(2) 0.033(3) -0.015(2) -0.008(2) -0.0045(19)
C24 0.045(3) 0.033(2) 0.049(3) -0.016(2) -0.023(2) 0.003(2)
C25 0.047(3) 0.035(3) 0.048(3) -0.013(2) -0.021(2) -0.003(2)
C26 0.062(3) 0.042(3) 0.063(4) -0.015(3) -0.038(3) 0.000(3)
C27 0.036(3) 0.033(3) 0.039(3) -0.008(2) -0.009(2) -0.009(2)
C28 0.031(2) 0.036(2) 0.032(3) -0.007(2) -0.0075(19) -0.0082(19)
C29 0.040(2) 0.036(2) 0.033(2) -0.012(2) 0.000(2) -0.0160(19)
C30 0.037(2) 0.040(2) 0.026(2) -0.014(2) 0.0015(19) -0.0149(19)
C31 0.056(3) 0.046(3) 0.033(3) -0.013(3) 0.012(3) -0.023(3)
F13 0.070(4) 0.047(4) 0.064(4) -0.019(3) 0.014(3) 0.005(3)
F14 0.082(4) 0.058(4) 0.037(3) -0.027(3) 0.009(3) -0.042(3)
F15 0.078(4) 0.052(4) 0.039(3) -0.019(3) 0.031(3) -0.028(3)
C31A 0.054(4) 0.043(4) 0.033(4) -0.017(4) 0.009(4) -0.020(4)
F13A 0.075(6) 0.063(6) 0.049(6) -0.016(6) 0.014(6) -0.005(6)
F14A 0.070(6) 0.041(6) 0.039(6) -0.020(5) 0.016(6) -0.016(6)
F15A 0.065(6) 0.047(6) 0.029(5) -0.014(5) 0.011(5) -0.017(5)

loop_
_atom_type_symbol
_atom_type_description
_atom_type_scat_dispersion_real
_atom_type_scat_dispersion_imag
_atom_type_scat_source
C C 0.0033 0.0016 'International Tables Vol C Tables 4.2.6.8 and 6.1.1.4'
H H 0.0000 0.0000 'International Tables Vol C Tables 4.2.6.8 and 6.1.1.4'
N N 0.0061 0.0033 'International Tables Vol C Tables 4.2.6.8 and 6.1.1.4'
O O 0.0106 0.0060 'International Tables Vol C Tables 4.2.6.8 and 6.1.1.4'
F F 0.0171 0.0103 'International Tables Vol C Tables 4.2.6.8 and 6.1.1.4'
Mn Mn 0.3368 0.7283 'International Tables Vol C Tables 4.2.6.8 and 6.1.1.4'

loop_
_geom_angle_atom_site_label_1
_geom_angle_atom_site_label_2
_geom_angle_atom_site_label_3
_geom_angle
O4 Mn1 O5 84.98(16)
O4 Mn1 O3 107.07(17)
O5 Mn1 O3 88.16(15)
O4 Mn1 O2 101.00(16)
O5 Mn1 O2 171.59(15)
O3 Mn1 O2 84.44(14)
O4 Mn1 O1 86.13(16)
O5 Mn1 O1 94.29(15)
O3 Mn1 O1 166.76(15)
O2 Mn1 O1 92.03(13)
O4 Mn1 N1 161.42(16)
O5 Mn1 N1 89.55(15)
O3 Mn1 N1 90.46(15)
O2 Mn1 N1 86.53(15)
O1 Mn1 N1 76.57(14)
O8 Mn2 O9 94.89(17)
O8 Mn2 O6 94.02(15)
O9 Mn2 O6 168.78(14)
O8 Mn2 O7 83.63(14)
O9 Mn2 O7 85.87(15)
O6 Mn2 O7 101.91(15)
O8 Mn2 O10 105.51(15)
O9 Mn2 O10 82.87(13)
O6 Mn2 O10 88.18(13)
O7 Mn2 O10 166.03(14)
O8 Mn2 N2 161.18(14)
O9 Mn2 N2 93.40(16)
O6 Mn2 N2 80.15(14)
O7 Mn2 N2 80.15(14)
O10 Mn2 N2 92.26(15)
N3 O1 Mn1 115.4(3)
C15 O2 Mn1 127.4(3)
C13 O3 Mn1 128.1(4)
C20 O4 Mn1 125.2(4)
C18 O5 Mn1 126.5(4)
N4 O6 Mn2 117.6(3)
C23 O7 Mn2 125.6(4)
C25 O8 Mn2 126.5(4)
C28 O9 Mn2 128.4(3)
C30 O10 Mn2 127.4(3)
C4 N1 C1 115.6(5)
C4 N1 Mn1 124.7(3)
C1 N1 Mn1 119.6(4)
C4 N2 C3 116.5(5)
C4 N2 Mn2 125.3(3)
C3 N2 Mn2 117.4(4)
O1 N3 C5 125.6(4)
O1 N3 C6 121.3(4)
C5 N3 C6 112.8(4)
O6 N4 C5 125.7(4)
O6 N4 C7 121.2(4)
C5 N4 C7 112.8(4)
N1 C1 C2 122.8(6)
C1 C2 C3 117.7(5)
N2 C3 C2 120.9(5)
N1 C4 N2 126.5(4)
N1 C4 C5 116.6(5)
N2 C4 C5 116.9(5)
N3 C5 N4 108.9(4)
N3 C5 C4 124.7(5)
N4 C5 C4 126.3(4)
C8 C6 N3 108.1(5)
C8 C6 C9 111.2(5)
N3 C6 C9 104.9(4)
C8 C6 C7 116.5(4)
N3 C6 C7 101.0(4)
C9 C6 C7 113.8(5)
N4 C7 C11 109.1(4)
N4 C7 C10 106.8(4)
C11 C7 C10 110.3(5)
N4 C7 C6 100.9(4)
C11 C7 C6 115.4(4)
C10 C7 C6 113.5(5)
F4A C12 F6A 113.7(9)
F4 C12 F5 109.4(11)
F4 C12 F6 108.9(10)
F5 C12 F6 102.9(8)
F4A C12 F5A 102.3(7)
F6A C12 F5A 99.4(8)
F4 C12 C13 114.2(11)
F4A C12 C13 118.0(6)
F6A C12 C13 114.6(8)
F5 C12 C13 109.8(7)
F6 C12 C13 111.0(7)
F5A C12 C13 105.6(6)
O3 C13 C14 128.2(5)
O3 C13 C12 113.8(5)
C14 C13 C12 117.8(5)
C15 C14 C13 121.9(5)
O2 C15 C14 129.3(5)
O2 C15 C16 112.5(4)
C14 C15 C16 118.3(4)
F2 C16 F1 108.9(4)
F2 C16 F3 106.6(4)
F1 C16 F3 105.0(4)
F2 C16 C15 112.6(4)
F1 C16 C15 113.8(4)
F3 C16 C15 109.5(4)
O5 C18 C19 128.1(6)
O5 C18 C17A 116.3(10)
C19 C18 C17A 114.7(10)
O5 C18 C17 113.0(9)
C19 C18 C17 118.2(8)
F9 C17 F7 112.5(12)
F9 C17 F8 102.4(13)
F7 C17 F8 101.0(10)
F9 C17 C18 117.2(10)
F7 C17 C18 115.2(12)
F8 C17 C18 106.0(10)
F9A C17A F7A 111.7(17)
F9A C17A F8A 108.1(17)
F7A C17A F8A 104.2(14)
F9A C17A C18 115.2(14)
F7A C17A C18 112.2(16)
F8A C17A C18 104.5(13)
C20 C19 C18 122.6(6)
O4 C20 C19 129.1(7)
O4 C20 C21A 119.4(10)
C19 C20 C21A 110.9(10)
O4 C20 C21 108.8(8)
C19 C20 C21 121.7(8)
F10 C21 F12 111.7(12)
F10 C21 F11 105.1(11)
F12 C21 F11 100.0(11)
F10 C21 C20 118.4(12)
F12 C21 C20 108.5(11)
F11 C21 C20 111.6(11)
F10A C21A F12A 113.6(15)
F10A C21A F11A 107.3(13)
F12A C21A F11A 99.4(14)
F10A C21A C20 120.5(15)
F12A C21A C20 108.5(13)
F11A C21A C20 105.1(13)
F22 C22 F24 109.3(5)
F22 C22 F23 107.9(6)
F24 C22 F23 106.8(5)
F22 C22 C23 112.0(4)
F24 C22 C23 111.2(6)
F23 C22 C23 109.5(5)
O7 C23 C24 128.9(5)
O7 C23 C22 112.9(5)
C24 C23 C22 118.0(5)
C23 C24 C25 121.8(5)
O8 C25 C24 128.7(6)
O8 C25 C26 114.3(5)
C24 C25 C26 117.0(5)
F20 C26 F21 107.3(7)
F20 C26 F19 107.7(6)
F21 C26 F19 104.9(5)
F20 C26 C25 114.6(5)
F21 C26 C25 111.3(6)
F19 C26 C25 110.5(7)
F16 C27 F18 108.2(5)
F16 C27 F17 107.5(4)
F18 C27 F17 106.7(4)
F16 C27 C28 113.9(4)
F18 C27 C28 111.4(4)
F17 C27 C28 108.9(5)
O9 C28 C29 128.3(5)
O9 C28 C27 114.2(4)
C29 C28 C27 117.5(5)
C30 C29 C28 121.2(5)
O10 C30 C29 128.7(5)
O10 C30 C31A 118.1(9)
C29 C30 C31A 113.0(9)
O10 C30 C31 112.1(5)
C29 C30 C31 119.1(5)
F13 C31 F14 108.9(8)
F13 C31 F15 105.2(7)
F14 C31 F15 108.0(8)
F13 C31 C30 113.1(7)
F14 C31 C30 108.0(7)
F15 C31 C30 113.5(7)
F14A C31A F15A 108.0(15)
F14A C31A F13A 103.8(15)
F15A C31A F13A 106.9(14)
F14A C31A C30 116.6(18)
F15A C31A C30 113.6(14)
F13A C31A C30 107.1(14)

loop_
_geom_bond_atom_site_label_1
_geom_bond_atom_site_label_2
_geom_bond_distance
Mn1 O4 2.107(4)
Mn1 O5 2.115(4)
Mn1 O3 2.122(4)
Mn1 O2 2.130(3)
Mn1 O1 2.167(4)
Mn1 N1 2.357(5)
Mn2 O8 2.120(4)
Mn2 O9 2.121(4)
Mn2 O6 2.126(4)
Mn2 O7 2.141(3)
Mn2 O10 2.152(3)
Mn2 N2 2.347(5)
F1 C16 1.340(6)
F2 C16 1.315(6)
F3 C16 1.345(7)
F16 C27 1.322(7)
F17 C27 1.338(7)
F18 C27 1.326(6)
F19 C26 1.324(9)
F20 C26 1.311(7)
F21 C26 1.312(9)
F22 C22 1.307(7)
F23 C22 1.330(8)
F24 C22 1.325(8)
O1 N3 1.286(6)
O2 C15 1.256(6)
O3 C13 1.261(6)
O4 C20 1.258(8)
O5 C18 1.247(7)
O6 N4 1.291(5)
O7 C23 1.252(7)
O8 C25 1.248(7)
O9 C28 1.237(7)
O10 C30 1.253(7)
N1 C4 1.326(7)
N1 C1 1.347(6)
N2 C4 1.331(7)
N2 C3 1.349(6)
N3 C5 1.333(6)
N3 C6 1.510(6)
N4 C5 1.347(7)
N4 C7 1.504(6)
C1 C2 1.352(9)
C2 C3 1.379(8)
C4 C5 1.477(6)
C6 C8 1.503(9)
C6 C9 1.534(8)
C6 C7 1.562(7)
C7 C11 1.519(8)
C7 C10 1.524(7)
C12 F4 1.247(17)
C12 F4A 1.262(9)
C12 F6A 1.308(13)
C12 F5 1.327(12)
C12 F6 1.361(13)
C12 F5A 1.443(10)
C12 C13 1.518(8)
C13 C14 1.393(7)
C14 C15 1.380(8)
C15 C16 1.538(7)
C18 C19 1.381(10)
C18 C17A 1.528(15)
C18 C17 1.546(12)
C17 F9 1.279(16)
C17 F7 1.286(18)
C17 F8 1.423(19)
C17A F9A 1.258(19)
C17A F7A 1.27(2)
C17A F8A 1.42(2)
C19 C20 1.377(11)
C20 C21A 1.527(16)
C20 C21 1.534(14)
C21 F10 1.266(18)
C21 F12 1.352(15)
C21 F11 1.377(16)
C21A F10A 1.241(19)
C21A F12A 1.357(18)
C21A F11A 1.371(19)
C22 C23 1.560(7)
C23 C24 1.362(8)
C24 C25 1.403(8)
C25 C26 1.524(9)
C27 C28 1.530(8)
C28 C29 1.406(7)
C29 C30 1.381(8)
C30 C31A 1.533(15)
C30 C31 1.552(9)
C31 F13 1.314(11)
C31 F14 1.326(9)
C31 F15 1.342(10)
C31A F14A 1.316(16)
C31A F15A 1.327(17)
C31A F13A 1.329(18)
